data_2007737
loop_
_publ_author_name
'Lutz, Martin'
'Spek, Anthony L.'

_publ_section_title
;
 Complex of ({-})-Morphine with \b-Phenylhydracrylic Acid
;
_journal_issue 10
_journal_name_full 'Acta Crystallographica Section C'
_journal_page_first 1477
_journal_page_last 1479
_journal_paper_doi 10.1107/S010827019800506X
_journal_volume 54
_journal_year 1998
_chemical_formula_moiety 'C17 H20 N O3 1+ , C9 H9 O3 1-'
_chemical_formula_sum 'C26 H29 N O6'
_chemical_formula_weight 451.50
_chemical_name_systematic
;
Complex of (-)-Morphine with \b-Phenylhydracrylic Acid
;
_space_group_IT_number 1
_symmetry_cell_setting triclinic
_symmetry_space_group_name_Hall 'P 1'
_symmetry_space_group_name_H-M 'P 1'
_cell_angle_alpha 72.643(8)
_cell_angle_beta 85.549(9)
_cell_angle_gamma 88.011(7)
_cell_formula_units_Z 1
_cell_length_a 6.6977(7)
_cell_length_b 7.9438(5)
_cell_length_c 10.8100(13)
_cell_measurement_reflns_used 25
_cell_measurement_temperature 293(2)
_cell_measurement_theta_max 14.09
_cell_measurement_theta_min 9.72
_cell_volume 547.26(10)
_computing_cell_refinement 'SET4 (de Boer & Duisenberg, 1984)'
_computing_data_collection 'locally modified CAD-4 software (Enraf-Nonius, 1989)'
_computing_data_reduction 'HELENA (Spek, 1997)'
_computing_molecular_graphics 'PLATON (Spek, 1998)'
_computing_publication_material PLATON
_computing_structure_refinement 'SHELXL97 (Sheldrick, 1997)'
_computing_structure_solution 'SIR97 (Altomare et al., 1997)'
_diffrn_ambient_temperature 293(2)
_diffrn_measured_fraction_theta_full 0.998
_diffrn_measured_fraction_theta_max 0.998
_diffrn_measurement_device_type 'Enraf-Nonius CAD4T'
_diffrn_measurement_method \w/2\q
_diffrn_radiation_monochromator graphite
_diffrn_radiation_source 'fine-focus sealed tube'
_diffrn_radiation_type MoK\a
_diffrn_radiation_wavelength 0.71073
_diffrn_reflns_av_R_equivalents 0.0914
_diffrn_reflns_av_sigmaI/netI 0.0709
_diffrn_reflns_limit_h_max 8
_diffrn_reflns_limit_h_min -8
_diffrn_reflns_limit_k_max 10
_diffrn_reflns_limit_k_min -10
_diffrn_reflns_limit_l_max 14
_diffrn_reflns_limit_l_min -14
_diffrn_reflns_number 4473
_diffrn_reflns_theta_full 27.49
_diffrn_reflns_theta_max 27.49
_diffrn_reflns_theta_min 1.98
_diffrn_standards_decay_% 1.1
_diffrn_standards_interval_time 60
_diffrn_standards_number 3
_exptl_absorpt_coefficient_mu 0.097
_exptl_absorpt_correction_type none
_exptl_crystal_colour brownish
_exptl_crystal_density_diffrn 1.370
_exptl_crystal_density_method 'not measured'
_exptl_crystal_description block
_exptl_crystal_F_000 240
_exptl_crystal_size_max 0.3
_exptl_crystal_size_mid 0.25
_exptl_crystal_size_min 0.25
_refine_diff_density_max 0.282
_refine_diff_density_min -0.211
_refine_ls_extinction_method none
_refine_ls_goodness_of_fit_ref 1.049
_refine_ls_hydrogen_treatment 'H atoms: see text'
_refine_ls_matrix_type full
_refine_ls_number_parameters 314
_refine_ls_number_reflns 4325
_refine_ls_number_restraints 3
_refine_ls_restrained_S_all 1.049
_refine_ls_R_factor_all 0.1096
_refine_ls_R_factor_gt 0.0507
_refine_ls_shift/su_max 0.002
_refine_ls_shift/su_mean 0.000
_refine_ls_structure_factor_coef Fsqd
_refine_ls_weighting_details 'calc w = 1/[\s^2^(Fo^2^)+(0.0579P)^2^+0.0076P] where P=(Fo^2^+2Fc^2^)/3'
_refine_ls_weighting_scheme calc
_refine_ls_wR_factor_ref 0.1215
_reflns_number_gt 3016
_reflns_number_total 4325
_reflns_threshold_expression I>2\s(I)
_cod_data_source_file ln1054.cif
_cod_data_source_block ln1054
_cod_original_cell_volume 547.26(9)
_cod_database_code 2007737

loop_
_symmetry_equiv_pos_as_xyz
'x, y, z'

loop_
_atom_site_label
_atom_site_fract_x
_atom_site_fract_y
_atom_site_fract_z
_atom_site_U_iso_or_equiv
_atom_site_adp_type
_atom_site_calc_flag
_atom_site_refinement_flags
_atom_site_occupancy
_atom_site_disorder_assembly
_atom_site_disorder_group
_atom_site_type_symbol
N 0.7501(3) -0.2663(3) 0.7968(2) 0.0325(5) Uani d . 1 . . N
H1 0.659(5) -0.294(4) 0.866(4) 0.040(9) Uiso d . 1 . . H
O1 0.8359(3) 0.5790(3) 0.3281(2) 0.0408(5) Uani d . 1 . . O
H2 0.802(6) 0.587(5) 0.256(4) 0.047(11) Uiso d . 1 . . H
O2 0.6291(3) 0.4103(2) 0.5784(2) 0.0355(5) Uani d . 1 . . O
O3 0.2134(4) 0.4384(4) 0.6319(3) 0.0550(7) Uani d . 1 . . O
H3 0.244(6) 0.494(5) 0.554(4) 0.047(10) Uiso d . 1 . . H
O4 0.4602(3) 0.6543(3) -0.0191(2) 0.0465(6) Uani d . 1 . . O
O5 0.7073(3) 0.6538(3) 0.1033(2) 0.0499(6) Uani d . 1 . . O
O6 0.2125(4) 0.6748(3) 0.3841(2) 0.0475(6) Uani d . 1 . . O
H21 0.103(7) 0.668(5) 0.343(4) 0.058(12) Uiso d . 1 . . H
C1 0.8996(4) 0.1017(4) 0.3671(3) 0.0362(6) Uani d . 1 . . C
H4 0.9494 0.0288 0.3184 0.043 Uiso calc R 1 . . H
C2 0.9110(4) 0.2835(4) 0.3148(3) 0.0372(7) Uani d . 1 . . C
H5 0.9752 0.3296 0.2327 0.045 Uiso calc R 1 . . H
C3 0.8304(4) 0.3997(4) 0.3802(3) 0.0319(6) Uani d . 1 . . C
C4 0.7421(4) 0.3229(4) 0.5041(3) 0.0281(5) Uani d . 1 . . C
C5 0.5238(4) 0.2744(4) 0.6838(3) 0.0310(6) Uani d . 1 . . C
H6 0.5355 0.3004 0.7660 0.037 Uiso calc R 1 . . H
C6 0.3029(4) 0.2694(4) 0.6608(3) 0.0385(7) Uani d . 1 . . C
H7 0.2381 0.2021 0.7445 0.046 Uiso calc R 1 . . H
C7 0.2683(4) 0.1674(5) 0.5690(3) 0.0410(7) Uani d . 1 . . C
H8 0.1873 0.2140 0.5005 0.049 Uiso calc R 1 . . H
C8 0.3538(4) 0.0095(4) 0.5855(3) 0.0386(7) Uani d . 1 . . C
H9 0.3266 -0.0588 0.5325 0.046 Uiso calc R 1 . . H
C9 0.6330(4) -0.2095(4) 0.6765(3) 0.0313(6) Uani d . 1 . . C
H10 0.5480 -0.3079 0.6774 0.038 Uiso calc R 1 . . H
C10 0.7707(5) -0.1659(4) 0.5506(3) 0.0376(7) Uani d . 1 . . C
H11 0.8965 -0.2295 0.5687 0.045 Uiso calc R 1 . . H
H12 0.7089 -0.2076 0.4871 0.045 Uiso calc R 1 . . H
C11 0.8136(4) 0.0281(4) 0.4923(3) 0.0302(6) Uani d . 1 . . C
C12 0.7464(3) 0.1431(3) 0.5600(2) 0.0257(5) Uani d . 1 . . C
C13 0.6320(3) 0.0967(3) 0.6900(2) 0.0263(5) Uani d . 1 . . C
C14 0.4950(4) -0.0564(4) 0.6912(3) 0.0297(6) Uani d . 1 . . C
H13 0.4172 -0.0944 0.7752 0.036 Uiso calc R 1 . . H
C15 0.7658(4) 0.0398(4) 0.8044(3) 0.0312(6) Uani d . 1 . . C
H14 0.8577 0.1340 0.7985 0.037 Uiso calc R 1 . . H
H15 0.6831 0.0202 0.8850 0.037 Uiso calc R 1 . . H
C16 0.8838(4) -0.1257(4) 0.8071(3) 0.0354(6) Uani d . 1 . . C
H16 0.9857 -0.1004 0.7354 0.042 Uiso calc R 1 . . H
H17 0.9504 -0.1667 0.8874 0.042 Uiso calc R 1 . . H
C17 0.8613(6) -0.4357(5) 0.8133(4) 0.0495(8) Uani d . 1 . . C
H18 0.9182 -0.4707 0.8962 0.074 Uiso calc R 1 . . H
H19 0.9664 -0.4211 0.7455 0.074 Uiso calc R 1 . . H
H20 0.7712 -0.5249 0.8090 0.074 Uiso calc R 1 . . H
C18 0.5264(5) 0.6343(4) 0.0885(3) 0.0381(7) Uani d . 1 . . C
C19 0.3785(5) 0.5826(4) 0.2076(3) 0.0436(7) Uani d . 1 . . C
H22 0.4210 0.4711 0.2661 0.052 Uiso calc R 1 . . H
H23 0.2475 0.5661 0.1808 0.052 Uiso calc R 1 . . H
C20 0.3626(5) 0.7216(4) 0.2797(3) 0.0394(7) Uani d . 1 . . C
H24 0.4907 0.7210 0.3179 0.047 Uiso calc R 1 . . H
C21 0.3317(5) 0.9046(4) 0.1896(3) 0.0380(6) Uani d . 1 . . C
C22 0.4728(5) 1.0322(5) 0.1748(4) 0.0529(9) Uani d . 1 . . C
H25 0.5864 1.0041 0.2216 0.063 Uiso calc R 1 . . H
C23 0.4506(6) 1.1996(5) 0.0930(5) 0.0632(11) Uani d . 1 . . C
H26 0.5495 1.2825 0.0843 0.076 Uiso calc R 1 . . H
C24 0.2844(7) 1.2459(5) 0.0241(4) 0.0580(10) Uani d . 1 . . C
H27 0.2685 1.3600 -0.0305 0.070 Uiso calc R 1 . . H
C25 0.1418(6) 1.1216(5) 0.0366(4) 0.0563(10) Uani d . 1 . . C
H28 0.0282 1.1519 -0.0100 0.068 Uiso calc R 1 . . H
C26 0.1639(5) 0.9506(5) 0.1182(3) 0.0454(8) Uani d . 1 . . C
H29 0.0665 0.8671 0.1249 0.055 Uiso calc R 1 . . H

loop_
_atom_site_aniso_label
_atom_site_aniso_U_11
_atom_site_aniso_U_22
_atom_site_aniso_U_33
_atom_site_aniso_U_12
_atom_site_aniso_U_13
_atom_site_aniso_U_23
N 0.0334(12) 0.0303(12) 0.0311(12) 0.0020(10) 0.0055(10) -0.0073(10)
O1 0.0422(11) 0.0406(12) 0.0340(12) -0.0047(9) 0.0009(9) -0.0032(9)
O2 0.0383(10) 0.0305(11) 0.0361(10) -0.0004(8) 0.0101(8) -0.0108(9)
O3 0.0497(14) 0.0620(17) 0.0440(14) 0.0251(12) 0.0098(11) -0.0076(13)
O4 0.0489(13) 0.0513(14) 0.0345(12) -0.0070(10) 0.0084(10) -0.0076(10)
O5 0.0475(13) 0.0607(15) 0.0334(11) -0.0004(11) 0.0071(9) -0.0041(10)
O6 0.0463(13) 0.0574(15) 0.0347(12) -0.0001(11) 0.0109(10) -0.0108(11)
C1 0.0342(14) 0.0460(17) 0.0315(14) 0.0023(12) 0.0055(11) -0.0184(13)
C2 0.0321(14) 0.0501(18) 0.0244(13) -0.0018(13) 0.0077(11) -0.0056(12)
C3 0.0280(13) 0.0321(15) 0.0326(14) -0.0023(11) -0.0015(11) -0.0049(12)
C4 0.0238(12) 0.0338(15) 0.0288(13) -0.0024(10) -0.0001(10) -0.0129(11)
C5 0.0336(14) 0.0367(15) 0.0224(12) 0.0038(11) 0.0017(10) -0.0098(11)
C6 0.0319(14) 0.0457(18) 0.0290(14) 0.0080(12) 0.0094(11) -0.0010(13)
C7 0.0239(13) 0.056(2) 0.0368(15) -0.0031(12) -0.0027(11) -0.0033(14)
C8 0.0280(13) 0.0500(18) 0.0372(15) -0.0078(12) -0.0028(11) -0.0113(14)
C9 0.0350(14) 0.0290(14) 0.0304(13) -0.0064(11) 0.0011(11) -0.0097(11)
C10 0.0483(17) 0.0354(16) 0.0312(14) -0.0039(13) 0.0060(12) -0.0148(13)
C11 0.0272(12) 0.0385(16) 0.0259(13) -0.0017(11) 0.0008(10) -0.0117(12)
C12 0.0214(11) 0.0338(14) 0.0229(12) -0.0033(10) 0.0011(9) -0.0100(10)
C13 0.0251(12) 0.0316(14) 0.0218(12) -0.0010(10) 0.0032(10) -0.0085(11)
C14 0.0263(12) 0.0325(14) 0.0286(13) -0.0038(10) 0.0044(10) -0.0077(11)
C15 0.0315(13) 0.0359(15) 0.0282(13) -0.0017(11) -0.0030(11) -0.0120(12)
C16 0.0286(13) 0.0448(17) 0.0317(14) -0.0003(12) -0.0005(11) -0.0102(13)
C17 0.0543(19) 0.0386(18) 0.054(2) 0.0129(15) 0.0003(16) -0.0133(15)
C18 0.0482(17) 0.0241(14) 0.0375(16) 0.0029(12) 0.0092(13) -0.0056(12)
C19 0.0483(17) 0.0405(18) 0.0382(16) -0.0052(14) 0.0143(14) -0.0097(14)
C20 0.0388(15) 0.0447(17) 0.0335(15) 0.0002(13) 0.0051(12) -0.0119(13)
C21 0.0425(15) 0.0377(16) 0.0351(15) 0.0028(12) 0.0055(12) -0.0152(13)
C22 0.0459(18) 0.050(2) 0.066(2) 0.0008(15) -0.0028(16) -0.0232(19)
C23 0.064(2) 0.044(2) 0.082(3) -0.0140(17) 0.011(2) -0.022(2)
C24 0.083(3) 0.039(2) 0.0449(19) 0.0081(19) 0.0107(19) -0.0067(16)
C25 0.074(3) 0.060(2) 0.0379(18) 0.015(2) -0.0092(17) -0.0189(17)
C26 0.0493(18) 0.049(2) 0.0408(16) -0.0012(15) 0.0019(14) -0.0187(15)

loop_
_atom_type_symbol
_atom_type_description
_atom_type_scat_dispersion_real
_atom_type_scat_dispersion_imag
_atom_type_scat_source
C C 0.0033 0.0016 'International Tables Vol C Tables 4.2.6.8 and 6.1.1.4'
H H 0.0000 0.0000 'International Tables Vol C Tables 4.2.6.8 and 6.1.1.4'
N N 0.0061 0.0033 'International Tables Vol C Tables 4.2.6.8 and 6.1.1.4'
O O 0.0106 0.0060 'International Tables Vol C Tables 4.2.6.8 and 6.1.1.4'

loop_
_geom_angle_atom_site_label_1
_geom_angle_atom_site_label_2
_geom_angle_atom_site_label_3
_geom_angle
_geom_angle_publ_flag
C17 N C16 111.1(2) yes
C17 N C9 114.0(2) yes
C16 N C9 112.8(2) yes
C17 N H1 102(2) yes
C16 N H1 109(2) yes
C9 N H1 107(2) yes
C3 O1 H2 99(3) no
C4 O2 C5 106.6(2) no
C6 O3 H3 109(3) no
C20 O6 H21 102(3) no
C2 C1 C11 120.1(3) no
C2 C1 H4 119.9 no
C11 C1 H4 119.9 no
C1 C2 C3 122.8(2) no
C1 C2 H5 118.6 no
C3 C2 H5 118.6 no
O1 C3 C4 120.8(3) no
O1 C3 C2 123.2(3) no
C4 C3 C2 116.0(2) no
C12 C4 O2 113.0(2) no
C12 C4 C3 121.1(2) no
O2 C4 C3 125.7(2) no
O2 C5 C6 111.2(2) no
O2 C5 C13 106.72(19) no
C6 C5 C13 111.9(2) no
O2 C5 H6 109.0 no
C6 C5 H6 109.0 no
C13 C5 H6 109.0 no
O3 C6 C7 115.5(3) no
O3 C6 C5 111.8(3) no
C7 C6 C5 112.1(2) no
O3 C6 H7 105.5 no
C7 C6 H7 105.5 no
C5 C6 H7 105.5 no
C8 C7 C6 119.7(3) no
C8 C7 H8 120.1 no
C6 C7 H8 120.1 no
C7 C8 C14 118.8(3) no
C7 C8 H9 120.6 no
C14 C8 H9 120.6 no
N C9 C10 112.2(2) no
N C9 C14 106.2(2) no
C10 C9 C14 114.6(2) no
N C9 H10 107.8 no
C10 C9 H10 107.8 no
C14 C9 H10 107.8 no
C11 C10 C9 113.9(2) no
C11 C10 H11 108.8 no
C9 C10 H11 108.8 no
C11 C10 H12 108.8 no
C9 C10 H12 108.8 no
H11 C10 H12 107.7 no
C12 C11 C1 117.0(3) no
C12 C11 C10 119.0(2) no
C1 C11 C10 123.7(3) no
C4 C12 C11 122.6(2) no
C4 C12 C13 109.7(2) no
C11 C12 C13 126.6(2) no
C12 C13 C15 113.6(2) no
C12 C13 C14 105.1(2) no
C15 C13 C14 110.2(2) no
C12 C13 C5 100.9(2) no
C15 C13 C5 111.2(2) no
C14 C13 C5 115.6(2) no
C8 C14 C9 114.3(2) no
C8 C14 C13 108.5(2) no
C9 C14 C13 107.0(2) no
C8 C14 H13 109.0 no
C9 C14 H13 109.0 no
C13 C14 H13 109.0 no
C16 C15 C13 112.3(2) no
C16 C15 H14 109.2 no
C13 C15 H14 109.2 no
C16 C15 H15 109.2 no
C13 C15 H15 109.2 no
H14 C15 H15 107.9 no
N C16 C15 110.7(2) no
N C16 H16 109.5 no
C15 C16 H16 109.5 no
N C16 H17 109.5 no
C15 C16 H17 109.5 no
H16 C16 H17 108.1 no
N C17 H18 109.5 no
N C17 H19 109.5 no
H18 C17 H19 109.5 no
N C17 H20 109.5 no
H18 C17 H20 109.5 no
H19 C17 H20 109.5 no
O4 C18 O5 123.4(3) no
O4 C18 C19 117.6(3) no
O5 C18 C19 119.1(3) no
C18 C19 C20 112.2(3) no
C18 C19 H22 109.2 no
C20 C19 H22 109.2 no
C18 C19 H23 109.2 no
C20 C19 H23 109.2 no
H22 C19 H23 107.9 no
O6 C20 C21 112.6(2) no
O6 C20 C19 110.3(3) no
C21 C20 C19 112.2(2) no
O6 C20 H24 107.1 no
C21 C20 H24 107.1 no
C19 C20 H24 107.1 no
C22 C21 C26 117.7(3) no
C22 C21 C20 120.2(3) no
C26 C21 C20 122.1(3) no
C23 C22 C21 121.8(4) no
C23 C22 H25 119.1 no
C21 C22 H25 119.1 no
C24 C23 C22 120.6(4) no
C24 C23 H26 119.7 no
C22 C23 H26 119.7 no
C23 C24 C25 118.9(3) no
C23 C24 H27 120.6 no
C25 C24 H27 120.6 no
C24 C25 C26 121.0(4) no
C24 C25 H28 119.5 no
C26 C25 H28 119.5 no
C21 C26 C25 120.0(3) no
C21 C26 H29 120.0 no
C25 C26 H29 120.0 no

loop_
_geom_bond_atom_site_label_1
_geom_bond_atom_site_label_2
_geom_bond_site_symmetry_2
_geom_bond_distance
_geom_bond_publ_flag
N C17 . 1.485(4) yes
N C16 . 1.490(4) yes
N C9 . 1.515(4) yes
N H1 . 0.91(4) no
O1 C3 . 1.367(4) no
O1 H2 . 0.82(4) no
O2 C4 . 1.379(3) no
O2 C5 . 1.468(3) no
O3 C6 . 1.408(4) no
O3 H3 . 0.84(4) no
O4 C18 . 1.240(4) yes
O5 C18 . 1.255(4) yes
O6 C20 . 1.422(4) no
O6 H21 . 0.89(4) no
C1 C2 . 1.387(5) no
C1 C11 . 1.391(4) no
C1 H4 . 0.9300 no
C2 C3 . 1.392(4) no
C2 H5 . 0.9300 no
C3 C4 . 1.390(4) no
C4 C12 . 1.375(4) no
C5 C6 . 1.523(4) no
C5 C13 . 1.550(4) no
C5 H6 . 0.9800 no
C6 C7 . 1.492(5) no
C6 H7 . 0.9800 no
C7 C8 . 1.328(5) no
C7 H8 . 0.9300 no
C8 C14 . 1.501(4) no
C8 H9 . 0.9300 no
C9 C10 . 1.539(4) no
C9 C14 . 1.541(4) no
C9 H10 . 0.9800 no
C10 C11 . 1.510(4) no
C10 H11 . 0.9700 no
C10 H12 . 0.9700 no
C11 C12 . 1.375(4) no
C12 C13 . 1.497(3) no
C13 C15 . 1.532(3) no
C13 C14 . 1.545(4) no
C14 H13 . 0.9800 no
C15 C16 . 1.504(4) no
C15 H14 . 0.9700 no
C15 H15 . 0.9700 no
C16 H16 . 0.9700 no
C16 H17 . 0.9700 no
C17 H18 . 0.9600 no
C17 H19 . 0.9600 no
C17 H20 . 0.9600 no
C18 C19 . 1.524(4) no
C19 C20 . 1.527(4) no
C19 H22 . 0.9700 no
C19 H23 . 0.9700 no
C20 C21 . 1.507(5) no
C20 H24 . 0.9800 no
C21 C22 . 1.376(5) no
C21 C26 . 1.389(5) no
C22 C23 . 1.370(6) no
C22 H25 . 0.9300 no
C23 C24 . 1.366(6) no
C23 H26 . 0.9300 no
C24 C25 . 1.368(6) no
C24 H27 . 0.9300 no
C25 C26 . 1.392(5) no
C25 H28 . 0.9300 no
C26 H29 . 0.9300 no

loop_
_geom_hbond_atom_site_label_D
_geom_hbond_atom_site_label_H
_geom_hbond_atom_site_label_A
_geom_hbond_site_symmetry_A
_geom_hbond_distance_DH
_geom_hbond_distance_HA
_geom_hbond_distance_DA
_geom_hbond_angle_DHA
N H1 O4 1_546 0.91(4) 1.72(4) 2.620(3) 171(3)
O1 H2 O5 . 0.82(4) 1.74(4) 2.535(3) 166(4)
O3 H3 O6 . 0.84(4) 1.99(4) 2.775(4) 156(4)
O6 H21 O1 1_455 0.89(4) 1.98(5) 2.820(4) 155(4)

loop_
_geom_torsion_atom_site_label_1
_geom_torsion_atom_site_label_2
_geom_torsion_atom_site_label_3
_geom_torsion_atom_site_label_4
_geom_torsion
_geom_torsion_publ_flag
C11 C1 C2 C3 -3.3(4) no
C1 C2 C3 O1 -178.1(3) no
C1 C2 C3 C4 2.0(4) no
C5 O2 C4 C12 -9.3(3) no
C5 O2 C4 C3 165.1(2) no
O1 C3 C4 C12 -176.2(3) no
C2 C3 C4 C12 3.7(4) no
O1 C3 C4 O2 9.9(4) no
C2 C3 C4 O2 -170.3(3) no
C4 O2 C5 C6 -105.5(3) no
C4 O2 C5 C13 16.8(3) no
O2 C5 C6 O3 -50.0(3) no
C13 C5 C6 O3 -169.3(2) no
O2 C5 C6 C7 81.4(3) no
C13 C5 C6 C7 -37.8(3) no
O3 C6 C7 C8 177.3(3) no
C5 C6 C7 C8 47.7(4) no
C6 C7 C8 C14 -4.2(4) no
C17 N C9 C10 -65.7(3) no
C16 N C9 C10 62.1(3) no
C17 N C9 C14 168.3(2) no
C16 N C9 C14 -63.9(3) no
N C9 C10 C11 -96.8(3) no
C14 C9 C10 C11 24.5(3) no
C2 C1 C11 C12 -1.2(4) no
C2 C1 C11 C10 171.8(3) no
C9 C10 C11 C12 6.3(4) no
C9 C10 C11 C1 -166.7(3) no
O2 C4 C12 C11 166.2(2) no
C3 C4 C12 C11 -8.5(4) no
O2 C4 C12 C13 -2.5(3) no
C3 C4 C12 C13 -177.2(2) no
C1 C11 C12 C4 7.1(4) no
C10 C11 C12 C4 -166.3(2) no
C1 C11 C12 C13 173.7(2) no
C10 C11 C12 C13 0.3(4) no
C4 C12 C13 C15 -106.8(3) no
C11 C12 C13 C15 85.1(3) no
C4 C12 C13 C14 132.7(2) no
C11 C12 C13 C14 -35.4(3) no
C4 C12 C13 C5 12.2(3) no
C11 C12 C13 C5 -155.9(2) no
O2 C5 C13 C12 -17.3(2) no
C6 C5 C13 C12 104.6(2) no
O2 C5 C13 C15 103.5(2) no
C6 C5 C13 C15 -134.7(2) no
O2 C5 C13 C14 -130.0(2) no
C6 C5 C13 C14 -8.1(3) no
C7 C8 C14 C9 -162.2(3) no
C7 C8 C14 C13 -42.9(3) no
N C9 C14 C8 -175.5(2) no
C10 C9 C14 C8 60.1(3) no
N C9 C14 C13 64.4(2) no
C10 C9 C14 C13 -60.1(3) no
C12 C13 C14 C8 -62.4(3) no
C15 C13 C14 C8 174.9(2) no
C5 C13 C14 C8 47.8(3) no
C12 C13 C14 C9 61.4(3) no
C15 C13 C14 C9 -61.3(3) no
C5 C13 C14 C9 171.6(2) no
C12 C13 C15 C16 -63.0(3) no
C14 C13 C15 C16 54.6(3) no
C5 C13 C15 C16 -176.0(2) no
C17 N C16 C15 -174.0(2) no
C9 N C16 C15 56.6(3) no
C13 C15 C16 N -50.7(3) no
O4 C18 C19 C20 -118.2(3) yes
O5 C18 C19 C20 62.1(4) yes
C18 C19 C20 O6 175.6(3) yes
C18 C19 C20 C21 49.1(4) yes
O6 C20 C21 C22 117.5(3) yes
C19 C20 C21 C22 -117.3(3) yes
O6 C20 C21 C26 -63.1(4) yes
C19 C20 C21 C26 62.1(4) yes
C26 C21 C22 C23 0.1(5) no
C20 C21 C22 C23 179.5(4) no
C21 C22 C23 C24 0.8(6) no
C22 C23 C24 C25 -0.9(6) no
C23 C24 C25 C26 0.1(6) no
C22 C21 C26 C25 -0.9(5) no
C20 C21 C26 C25 179.7(3) no
C24 C25 C26 C21 0.8(5) no

loop_
_cod_related_entry_id
_cod_related_entry_database
_cod_related_entry_code
1 ChemSpider 21185785
